data_4038226
loop_
_publ_author_name
'Liu, Renzhi'
'Yang, Min'
'Xie, Wenlin'
'Dong, Wenbi'
'Zhou, Hongwei'
'Yadav, Sarita'
'Potkin, Vladimir Ivanovich'
'Qiu, Guanyinsheng'

_publ_section_title
;
 Synthesis of 3-Hydroxyisoindolin-1-ones Through 1, 4-Dioxane-Mediated
 Hydroxylhydrative aza-Cyclization of 2-Alkynylbenzamide in Water.
;
_journal_name_full 'The Journal of organic chemistry'
_journal_paper_doi 10.1021/acs.joc.9b03466
_journal_year 2020
_chemical_formula_moiety 'C14 H16 Br2 O3'
_chemical_formula_sum 'C14 H16 Br2 O3'
_chemical_formula_weight 392.09
_space_group_crystal_system monoclinic
_space_group_IT_number 14
_space_group_name_Hall '-P 2ybc'
_space_group_name_H-M_alt 'P 1 21/c 1'
_atom_sites_solution_hydrogens geom
_atom_sites_solution_primary dual
_audit_creation_date 2019-10-08
_audit_creation_method
;
Olex2 1.2
(compiled 2018.05.29 svn.r3508 for OlexSys, GUI svn.r5506)
;
_cell_angle_alpha 90
_cell_angle_beta 113.9480(10)
_cell_angle_gamma 90
_cell_formula_units_Z 4
_cell_length_a 14.7062(5)
_cell_length_b 7.5665(3)
_cell_length_c 14.5836(5)
_cell_measurement_reflns_used 9711
_cell_measurement_temperature 173(2)
_cell_measurement_theta_max 59.38
_cell_measurement_theta_min 5.30
_cell_volume 1483.08(9)
_computing_cell_refinement 'Bruker SAINT'
_computing_data_collection 'Bruker APEX2'
_computing_data_reduction 'Bruker SAINT'
_computing_molecular_graphics 'Olex2 (Dolomanov et al., 2009)'
_computing_publication_material 'Olex2 (Dolomanov et al., 2009)'
_computing_structure_refinement 'ShelXL (Sheldrick, 2015)'
_computing_structure_solution 'ShelXT (Sheldrick, 2015)'
_diffrn_ambient_temperature 172.7
_diffrn_measured_fraction_theta_full 0.997
_diffrn_measured_fraction_theta_max 0.998
_diffrn_measurement_device_type 'Bruker APEX-II CCD'
_diffrn_measurement_method '\f and \w scans'
_diffrn_radiation_type GaK\a
_diffrn_radiation_wavelength 1.34138
_diffrn_reflns_av_R_equivalents 0.0546
_diffrn_reflns_av_unetI/netI 0.0202
_diffrn_reflns_Laue_measured_fraction_full 0.997
_diffrn_reflns_Laue_measured_fraction_max 0.998
_diffrn_reflns_limit_h_max 18
_diffrn_reflns_limit_h_min -18
_diffrn_reflns_limit_k_max 9
_diffrn_reflns_limit_k_min -9
_diffrn_reflns_limit_l_max 18
_diffrn_reflns_limit_l_min -18
_diffrn_reflns_number 49233
_diffrn_reflns_point_group_measured_fraction_full 0.997
_diffrn_reflns_point_group_measured_fraction_max 0.998
_diffrn_reflns_theta_full 53.594
_diffrn_reflns_theta_max 58.000
_diffrn_reflns_theta_min 5.303
_exptl_absorpt_coefficient_mu 4.795
_exptl_absorpt_correction_T_max 0.8051
_exptl_absorpt_correction_T_min 0.5764
_exptl_absorpt_correction_type multi-scan
_exptl_absorpt_process_details
'SADABS-2016/2 (Bruker,2016/2) was used for absorption correction. wR2(int) was 0.1229 before and 0.0727 after correction. The Ratio of minimum to maximum transmission is 0.7159. The \l/2 correction factor is Not present.'
_exptl_crystal_colour colourless
_exptl_crystal_colour_primary colourless
_exptl_crystal_density_diffrn 1.756
_exptl_crystal_description block
_exptl_crystal_F_000 776
_exptl_crystal_size_max 0.061
_exptl_crystal_size_mid 0.042
_exptl_crystal_size_min 0.028
_refine_diff_density_max 0.673
_refine_diff_density_min -0.629
_refine_diff_density_rms 0.085
_refine_ls_extinction_method none
_refine_ls_goodness_of_fit_ref 1.134
_refine_ls_hydrogen_treatment constr
_refine_ls_matrix_type full
_refine_ls_number_parameters 176
_refine_ls_number_reflns 3145
_refine_ls_number_restraints 0
_refine_ls_restrained_S_all 1.134
_refine_ls_R_factor_all 0.0214
_refine_ls_R_factor_gt 0.0212
_refine_ls_shift/su_max 0.001
_refine_ls_shift/su_mean 0.000
_refine_ls_structure_factor_coef Fsqd
_refine_ls_weighting_details 'w=1/[\s^2^(Fo^2^)+(0.0168P)^2^+1.2491P] where P=(Fo^2^+2Fc^2^)/3'
_refine_ls_weighting_scheme calc
_refine_ls_wR_factor_gt 0.0516
_refine_ls_wR_factor_ref 0.0518
_reflns_Friedel_coverage 0.000
_reflns_number_gt 3103
_reflns_number_total 3145
_reflns_threshold_expression 'I > 2\s(I)'
_cod_data_source_file jo9b03466_si_003.cif
_cod_data_source_block ga_90708aa_a
_cod_database_code 4038226
_shelx_shelxl_version_number 2018/3
_shelx_space_group_comment
;
The symmetry employed for this shelxl refinement is uniquely defined
by the following loop, which should always be used as a source of
symmetry information in preference to the above space-group names.
They are only intended as comments.
;
_shelx_estimated_absorpt_t_max 0.877
_shelx_estimated_absorpt_t_min 0.759
_olex2_refinement_description
;
1. Fixed Uiso
 At 1.2 times of:
  All C(H) groups
 At 1.5 times of:
  All C(H,H,H) groups
2.a Aromatic/amide H refined with riding coordinates:
 C4(H4), C5(H5), C6(H6), C7(H7)
2.b Idealised Me refined as rotating group:
 C1(H1A,H1B,H1C), C12(H12A,H12B,H12C), C13(H13A,H13B,H13C), C14(H14A,H14B,H14C)
;
_olex2_submission_special_instructions 'No special instructions were received'

loop_
_space_group_symop_operation_xyz
'x, y, z'
'-x, y+1/2, -z+1/2'
'-x, -y, -z'
'x, -y-1/2, z-1/2'

loop_
_atom_site_label
_atom_site_type_symbol
_atom_site_fract_x
_atom_site_fract_y
_atom_site_fract_z
_atom_site_U_iso_or_equiv
_atom_site_adp_type
_atom_site_occupancy
_atom_site_site_symmetry_order
_atom_site_calc_flag
_atom_site_refinement_flags_posn
_atom_site_refinement_flags_adp
_atom_site_refinement_flags_occupancy
_atom_site_disorder_assembly
_atom_site_disorder_group
Br1 Br 0.13982(2) 0.51775(2) 0.47296(2) 0.02783(7) Uani 1 1 d . . . . .
Br2 Br 0.22133(2) 0.18906(3) 0.61453(2) 0.02757(7) Uani 1 1 d . . . . .
O1 O 0.25316(11) 0.50907(19) 0.31850(10) 0.0345(3) Uani 1 1 d . . . . .
O2 O 0.32942(10) 0.77058(17) 0.33553(10) 0.0289(3) Uani 1 1 d . . . . .
O3 O 0.32327(10) 0.16539(17) 0.43887(11) 0.0310(3) Uani 1 1 d . . . . .
C1 C 0.27245(16) 0.8062(3) 0.23056(16) 0.0367(5) Uani 1 1 d . . . . .
H1A H 0.287645 0.716921 0.190167 0.055 Uiso 1 1 calc GR . . . .
H1B H 0.289672 0.923653 0.214096 0.055 Uiso 1 1 calc GR . . . .
H1C H 0.201311 0.802382 0.216026 0.055 Uiso 1 1 calc GR . . . .
C2 C 0.31158(13) 0.6172(2) 0.36991(13) 0.0221(3) Uani 1 1 d . . . . .
C3 C 0.37344(12) 0.5932(2) 0.47887(12) 0.0205(3) Uani 1 1 d . . . . .
C4 C 0.44352(14) 0.7203(2) 0.53270(14) 0.0261(4) Uani 1 1 d . . . . .
H4 H 0.448270 0.827250 0.500814 0.031 Uiso 1 1 calc R . . . .
C5 C 0.50631(14) 0.6917(3) 0.63237(14) 0.0296(4) Uani 1 1 d . . . . .
H5 H 0.553430 0.779257 0.668796 0.036 Uiso 1 1 calc R . . . .
C6 C 0.50016(14) 0.5358(3) 0.67847(14) 0.0294(4) Uani 1 1 d . . . . .
H6 H 0.543917 0.515036 0.746401 0.035 Uiso 1 1 calc R . . . .
C7 C 0.43012(13) 0.4089(3) 0.62582(13) 0.0248(4) Uani 1 1 d . . . . .
H7 H 0.426746 0.301541 0.658086 0.030 Uiso 1 1 calc R . . . .
C8 C 0.36490(12) 0.4368(2) 0.52654(12) 0.0201(3) Uani 1 1 d . . . . .
C9 C 0.29486(12) 0.2869(2) 0.47371(12) 0.0189(3) Uani 1 1 d . . . . .
C10 C 0.19060(12) 0.2772(2) 0.47709(12) 0.0184(3) Uani 1 1 d . . . . .
C11 C 0.11092(13) 0.1566(2) 0.39827(13) 0.0217(3) Uani 1 1 d . . . . .
C12 C 0.14135(15) -0.0393(2) 0.41559(15) 0.0283(4) Uani 1 1 d . . . . .
H12A H 0.140884 -0.078436 0.479457 0.042 Uiso 1 1 calc GR . . . .
H12B H 0.208347 -0.053639 0.417568 0.042 Uiso 1 1 calc GR . . . .
H12C H 0.094183 -0.110520 0.360781 0.042 Uiso 1 1 calc GR . . . .
C13 C 0.10004(16) 0.2099(3) 0.29259(14) 0.0328(4) Uani 1 1 d . . . . .
H13A H 0.047515 0.138985 0.242500 0.049 Uiso 1 1 calc GR . . . .
H13B H 0.163105 0.189325 0.286405 0.049 Uiso 1 1 calc GR . . . .
H13C H 0.082582 0.335440 0.281510 0.049 Uiso 1 1 calc GR . . . .
C14 C 0.00992(14) 0.1759(3) 0.40460(17) 0.0334(4) Uani 1 1 d . . . . .
H14A H -0.016602 0.294582 0.382435 0.050 Uiso 1 1 calc GR . . . .
H14B H 0.018151 0.158012 0.474089 0.050 Uiso 1 1 calc GR . . . .
H14C H -0.036384 0.087531 0.361331 0.050 Uiso 1 1 calc GR . . . .

loop_
_atom_site_aniso_label
_atom_site_aniso_U_11
_atom_site_aniso_U_22
_atom_site_aniso_U_33
_atom_site_aniso_U_23
_atom_site_aniso_U_13
_atom_site_aniso_U_12
Br1 0.02860(11) 0.01500(10) 0.03852(12) -0.00181(7) 0.01223(9) 0.00386(7)
Br2 0.03493(11) 0.02987(12) 0.01993(10) 0.00353(7) 0.01321(8) -0.00314(8)
O1 0.0450(8) 0.0318(7) 0.0207(6) 0.0005(5) 0.0072(6) -0.0167(6)
O2 0.0328(7) 0.0221(6) 0.0274(7) 0.0071(5) 0.0078(5) -0.0037(5)
O3 0.0330(7) 0.0238(7) 0.0430(8) -0.0101(6) 0.0225(6) -0.0033(5)
C1 0.0387(11) 0.0351(11) 0.0310(10) 0.0150(8) 0.0086(9) -0.0012(9)
C2 0.0246(8) 0.0204(8) 0.0225(8) 0.0014(7) 0.0108(7) -0.0014(7)
C3 0.0222(8) 0.0203(8) 0.0201(8) -0.0023(6) 0.0098(6) -0.0023(6)
C4 0.0300(9) 0.0237(9) 0.0275(9) -0.0047(7) 0.0147(8) -0.0078(7)
C5 0.0274(9) 0.0363(11) 0.0253(9) -0.0127(8) 0.0108(7) -0.0114(8)
C6 0.0257(9) 0.0412(11) 0.0190(8) -0.0043(8) 0.0067(7) -0.0031(8)
C7 0.0262(8) 0.0264(9) 0.0213(8) 0.0016(7) 0.0089(7) -0.0006(7)
C8 0.0221(8) 0.0201(8) 0.0193(8) -0.0025(6) 0.0095(6) -0.0012(6)
C9 0.0235(8) 0.0168(8) 0.0164(7) 0.0034(6) 0.0082(6) -0.0003(6)
C10 0.0237(8) 0.0128(7) 0.0191(7) 0.0022(6) 0.0089(6) 0.0012(6)
C11 0.0235(8) 0.0171(8) 0.0228(8) -0.0005(6) 0.0077(7) -0.0028(6)
C12 0.0319(9) 0.0167(8) 0.0354(10) -0.0034(7) 0.0128(8) -0.0040(7)
C13 0.0410(11) 0.0282(10) 0.0199(9) 0.0003(7) 0.0030(8) -0.0103(8)
C14 0.0240(9) 0.0279(10) 0.0464(12) -0.0020(9) 0.0124(9) -0.0040(7)

loop_
_atom_type_symbol
_atom_type_description
_atom_type_scat_dispersion_real
_atom_type_scat_dispersion_imag
_atom_type_scat_source
C C 0.0148 0.0070 'International Tables Vol C Tables 4.2.6.8 and 6.1.1.4'
H H 0.0000 0.0000 'International Tables Vol C Tables 4.2.6.8 and 6.1.1.4'
Br Br -0.9502 1.0410 'International Tables Vol C Tables 4.2.6.8 and 6.1.1.4'
O O 0.0412 0.0250 'International Tables Vol C Tables 4.2.6.8 and 6.1.1.4'

loop_
_geom_angle_atom_site_label_1
_geom_angle_atom_site_label_2
_geom_angle_atom_site_label_3
_geom_angle
_geom_angle_site_symmetry_1
_geom_angle_site_symmetry_3
_geom_angle_publ_flag
C2 O2 C1 116.40(15) . . ?
O2 C1 H1A 109.5 . . ?
O2 C1 H1B 109.5 . . ?
O2 C1 H1C 109.5 . . ?
H1A C1 H1B 109.5 . . ?
H1A C1 H1C 109.5 . . ?
H1B C1 H1C 109.5 . . ?
O1 C2 O2 123.92(16) . . ?
O1 C2 C3 123.75(16) . . ?
O2 C2 C3 112.33(15) . . ?
C4 C3 C2 120.60(16) . . ?
C4 C3 C8 119.77(16) . . ?
C8 C3 C2 119.54(15) . . ?
C3 C4 H4 119.7 . . ?
C5 C4 C3 120.52(17) . . ?
C5 C4 H4 119.7 . . ?
C4 C5 H5 120.1 . . ?
C6 C5 C4 119.80(17) . . ?
C6 C5 H5 120.1 . . ?
C5 C6 H6 119.9 . . ?
C5 C6 C7 120.16(17) . . ?
C7 C6 H6 119.9 . . ?
C6 C7 H7 119.5 . . ?
C6 C7 C8 120.92(17) . . ?
C8 C7 H7 119.5 . . ?
C3 C8 C9 123.93(14) . . ?
C7 C8 C3 118.76(16) . . ?
C7 C8 C9 117.05(15) . . ?
O3 C9 C8 120.36(15) . . ?
O3 C9 C10 119.53(15) . . ?
C8 C9 C10 119.60(14) . . ?
Br1 C10 Br2 105.74(8) . . ?
C9 C10 Br1 108.90(11) . . ?
C9 C10 Br2 102.98(10) . . ?
C9 C10 C11 117.34(14) . . ?
C11 C10 Br1 110.97(11) . . ?
C11 C10 Br2 110.05(11) . . ?
C12 C11 C10 111.16(14) . . ?
C13 C11 C10 109.06(14) . . ?
C13 C11 C12 108.80(15) . . ?
C14 C11 C10 110.88(15) . . ?
C14 C11 C12 107.84(15) . . ?
C14 C11 C13 109.06(16) . . ?
C11 C12 H12A 109.5 . . ?
C11 C12 H12B 109.5 . . ?
C11 C12 H12C 109.5 . . ?
H12A C12 H12B 109.5 . . ?
H12A C12 H12C 109.5 . . ?
H12B C12 H12C 109.5 . . ?
C11 C13 H13A 109.5 . . ?
C11 C13 H13B 109.5 . . ?
C11 C13 H13C 109.5 . . ?
H13A C13 H13B 109.5 . . ?
H13A C13 H13C 109.5 . . ?
H13B C13 H13C 109.5 . . ?
C11 C14 H14A 109.5 . . ?
C11 C14 H14B 109.5 . . ?
C11 C14 H14C 109.5 . . ?
H14A C14 H14B 109.5 . . ?
H14A C14 H14C 109.5 . . ?
H14B C14 H14C 109.5 . . ?

loop_
_geom_bond_atom_site_label_1
_geom_bond_atom_site_label_2
_geom_bond_distance
_geom_bond_site_symmetry_2
_geom_bond_publ_flag
Br1 C10 1.9588(16) . ?
Br2 C10 1.9828(16) . ?
O1 C2 1.203(2) . ?
O2 C1 1.441(2) . ?
O2 C2 1.332(2) . ?
O3 C9 1.204(2) . ?
C1 H1A 0.9800 . ?
C1 H1B 0.9800 . ?
C1 H1C 0.9800 . ?
C2 C3 1.487(2) . ?
C3 C4 1.395(2) . ?
C3 C8 1.404(2) . ?
C4 H4 0.9500 . ?
C4 C5 1.387(3) . ?
C5 H5 0.9500 . ?
C5 C6 1.379(3) . ?
C6 H6 0.9500 . ?
C6 C7 1.389(3) . ?
C7 H7 0.9500 . ?
C7 C8 1.390(2) . ?
C8 C9 1.516(2) . ?
C9 C10 1.556(2) . ?
C10 C11 1.560(2) . ?
C11 C12 1.539(2) . ?
C11 C13 1.537(2) . ?
C11 C14 1.532(3) . ?
C12 H12A 0.9800 . ?
C12 H12B 0.9800 . ?
C12 H12C 0.9800 . ?
C13 H13A 0.9800 . ?
C13 H13B 0.9800 . ?
C13 H13C 0.9800 . ?
C14 H14A 0.9800 . ?
C14 H14B 0.9800 . ?
C14 H14C 0.9800 . ?

loop_
_geom_torsion_atom_site_label_1
_geom_torsion_atom_site_label_2
_geom_torsion_atom_site_label_3
_geom_torsion_atom_site_label_4
_geom_torsion
_geom_torsion_site_symmetry_1
_geom_torsion_site_symmetry_2
_geom_torsion_site_symmetry_3
_geom_torsion_site_symmetry_4
_geom_torsion_publ_flag
Br1 C10 C11 C12 -168.18(12) . . . . ?
Br1 C10 C11 C13 71.87(16) . . . . ?
Br1 C10 C11 C14 -48.23(17) . . . . ?
Br2 C10 C11 C12 -51.49(17) . . . . ?
Br2 C10 C11 C13 -171.45(13) . . . . ?
Br2 C10 C11 C14 68.46(16) . . . . ?
O1 C2 C3 C4 176.58(18) . . . . ?
O1 C2 C3 C8 0.1(3) . . . . ?
O2 C2 C3 C4 -2.4(2) . . . . ?
O2 C2 C3 C8 -178.93(15) . . . . ?
O3 C9 C10 Br1 -152.45(14) . . . . ?
O3 C9 C10 Br2 95.63(16) . . . . ?
O3 C9 C10 C11 -25.4(2) . . . . ?
C1 O2 C2 O1 1.3(3) . . . . ?
C1 O2 C2 C3 -179.67(16) . . . . ?
C2 C3 C4 C5 -175.11(17) . . . . ?
C2 C3 C8 C7 173.67(15) . . . . ?
C2 C3 C8 C9 -0.4(2) . . . . ?
C3 C4 C5 C6 0.6(3) . . . . ?
C3 C8 C9 O3 92.9(2) . . . . ?
C3 C8 C9 C10 -95.32(19) . . . . ?
C4 C3 C8 C7 -2.9(2) . . . . ?
C4 C3 C8 C9 -176.90(16) . . . . ?
C4 C5 C6 C7 -1.1(3) . . . . ?
C5 C6 C7 C8 -0.4(3) . . . . ?
C6 C7 C8 C3 2.4(3) . . . . ?
C6 C7 C8 C9 176.84(16) . . . . ?
C7 C8 C9 O3 -81.2(2) . . . . ?
C7 C8 C9 C10 90.55(19) . . . . ?
C8 C3 C4 C5 1.4(3) . . . . ?
C8 C9 C10 Br1 35.71(17) . . . . ?
C8 C9 C10 Br2 -76.21(15) . . . . ?
C8 C9 C10 C11 162.78(14) . . . . ?
C9 C10 C11 C12 65.76(19) . . . . ?
C9 C10 C11 C13 -54.20(19) . . . . ?
C9 C10 C11 C14 -174.29(14) . . . . ?
